data_1573220
loop_
_publ_author_name
'Atterberry, Benjamin A.'
'Wimmer, Erik'
'Klostermann, Sina'
'Frey, Wolfgang'
'K\"astner, Johannes'
'Estes, Deven'
'Rossini, Aaron J.'

_publ_section_title
;
 Structural Characterization of Surface Immobilized Platinum Hydrides by
 Sensitivity-Enhanced 195Pt Solid State NMR Spectroscopy and DFT
 Calculations
;
_journal_name_full 'Chemical Science'
_journal_paper_doi 10.1039/D4SC06450J
_journal_year 2024
_chemical_formula_moiety 'C26 H58 N P2 Pt, B F4'
_chemical_formula_sum 'C26 H58 B F4 N P2 Pt'
_chemical_formula_weight 728.57
_chemical_name_systematic 'Pt-H_PtBu3_2-CH3CN [BF3]'
_space_group_crystal_system monoclinic
_space_group_IT_number 14
_space_group_name_Hall '-P 2yn'
_space_group_name_H-M_alt 'P 1 21/n 1'
_atom_sites_solution_hydrogens mixed
_atom_sites_solution_primary direct
_atom_sites_solution_secondary difmap
_audit_block_doi 10.5517/ccdc.csd.cc2jjpnf
_audit_creation_method SHELXL-2014/7
_audit_update_record
;
2024-03-12 deposited with the CCDC.	2024-11-20 downloaded from the CCDC.
;
_cell_angle_alpha 90
_cell_angle_beta 90.461(9)
_cell_angle_gamma 90
_cell_formula_units_Z 4
_cell_length_a 8.585(2)
_cell_length_b 12.110(3)
_cell_length_c 29.773(6)
_cell_measurement_reflns_used 5278
_cell_measurement_temperature 150(2)
_cell_measurement_theta_max 28.392
_cell_measurement_theta_min 1.682
_cell_volume 3095.2(12)
_computing_cell_refinement 'Bruker APEXII Software Suite, 2008'
_computing_data_collection 'Bruker APEXII Software Suite, 2008'
_computing_data_reduction 'Bruker APEXII Software Suite, 2008'
_computing_molecular_graphics 'SHELXTL-plus, XP (sheldrick, 1998)'
_computing_structure_refinement 'SHELXL-2014/7 (Sheldrick, 2014)'
_computing_structure_solution 'SHELXS-2014/7 (Sheldrick, 2014)'
_diffrn_ambient_temperature 150(2)
_diffrn_measured_fraction_theta_full 1.000
_diffrn_measured_fraction_theta_max 0.980
_diffrn_measurement_device_type 'Bruker Kappa APEXII Duo'
_diffrn_measurement_method 'Omega + Phi Scans'
_diffrn_radiation_type MoK\a
_diffrn_radiation_wavelength 0.71073
_diffrn_reflns_av_R_equivalents 0.1200
_diffrn_reflns_av_unetI/netI 0.1473
_diffrn_reflns_Laue_measured_fraction_full 1.000
_diffrn_reflns_Laue_measured_fraction_max 0.980
_diffrn_reflns_limit_h_max 11
_diffrn_reflns_limit_h_min -11
_diffrn_reflns_limit_k_max 15
_diffrn_reflns_limit_k_min -16
_diffrn_reflns_limit_l_max 39
_diffrn_reflns_limit_l_min -38
_diffrn_reflns_number 28228
_diffrn_reflns_point_group_measured_fraction_full 1.000
_diffrn_reflns_point_group_measured_fraction_max 0.980
_diffrn_reflns_theta_full 25.242
_diffrn_reflns_theta_max 28.392
_diffrn_reflns_theta_min 1.682
_diffrn_source 'fine-focus sealed tube'
_exptl_absorpt_coefficient_mu 4.677
_exptl_absorpt_correction_T_max 0.7365
_exptl_absorpt_correction_T_min 0.6496
_exptl_absorpt_correction_type multi-scan
_exptl_absorpt_process_details 'Blessing, 1995'
_exptl_crystal_colour colourless
_exptl_crystal_density_diffrn 1.563
_exptl_crystal_description prism
_exptl_crystal_F_000 1480
_exptl_crystal_size_max 0.073
_exptl_crystal_size_mid 0.062
_exptl_crystal_size_min 0.043
_refine_diff_density_max 5.440
_refine_diff_density_min -3.319
_refine_diff_density_rms 0.284
_refine_ls_extinction_coef 0.0018(2)
_refine_ls_extinction_expression Fc^*^=kFc[1+0.001xFc^2^\l^3^/sin(2\q)]^-1/4^
_refine_ls_extinction_method 'SHELXL-2014/7 (Sheldrick 2014'
_refine_ls_goodness_of_fit_ref 1.046
_refine_ls_hydrogen_treatment constr
_refine_ls_matrix_type full
_refine_ls_number_parameters 319
_refine_ls_number_reflns 7714
_refine_ls_number_restraints 18
_refine_ls_restrained_S_all 1.046
_refine_ls_R_factor_all 0.1365
_refine_ls_R_factor_gt 0.0863
_refine_ls_shift/su_max 0.000
_refine_ls_shift/su_mean 0.000
_refine_ls_structure_factor_coef Fsqd
_refine_ls_weighting_details 'w=1/[\s^2^(Fo^2^)+(0.0501P)^2^+97.6813P] where P=(Fo^2^+2Fc^2^)/3'
_refine_ls_weighting_scheme calc
_refine_ls_wR_factor_gt 0.1705
_refine_ls_wR_factor_ref 0.1980
_reflns_Friedel_coverage 0.000
_reflns_number_gt 5278
_reflns_number_total 7714
_reflns_threshold_expression 'I > 2\s(I)'
_cod_data_source_file d4sc06450j2.cif
_cod_data_source_block Pt-H-PtBu3_2-CH3CN-BF4
_cod_original_cell_volume 3095.2(14)
_cod_original_sg_symbol_H-M 'P 21/n'
_cod_database_code 1573220
_shelx_shelxl_version_number 2014/7
_shelx_space_group_comment
;
The symmetry employed for this shelxl refinement is uniquely defined
by the following loop, which should always be used as a source of
symmetry information in preference to the above space-group names.
They are only intended as comments.
;
_shelx_estimated_absorpt_t_min 0.726
_shelx_estimated_absorpt_t_max 0.824

loop_
_space_group_symop_operation_xyz
'x, y, z'
'-x+1/2, y+1/2, -z+1/2'
'-x, -y, -z'
'x-1/2, -y-1/2, z-1/2'

loop_
_atom_site_label
_atom_site_type_symbol
_atom_site_fract_x
_atom_site_fract_y
_atom_site_fract_z
_atom_site_U_iso_or_equiv
_atom_site_adp_type
_atom_site_occupancy
_atom_site_site_symmetry_order
_atom_site_calc_flag
_atom_site_refinement_flags_posn
_atom_site_refinement_flags_adp
_atom_site_refinement_flags_occupancy
_atom_site_disorder_assembly
_atom_site_disorder_group
Pt1 Pt 0.30129(9) 0.61890(4) 0.11968(2) 0.01715(17) Uani 1 1 d . . . . .
H1 H 0.2093 0.5821 0.0875 0.021 Uiso 1 1 d . U . . .
P1 P 0.2901(5) 0.4540(3) 0.16081(11) 0.0130(7) Uani 1 1 d . . . . .
P2 P 0.2431(5) 0.7596(3) 0.06896(13) 0.0162(9) Uani 1 1 d . . . . .
C1 C 0.179(2) 0.3455(12) 0.1280(5) 0.017(3) Uani 1 1 d . . . . .
C2 C 0.182(2) 0.2281(13) 0.1475(5) 0.024(4) Uani 1 1 d . . . . .
H2A H 0.1463 0.2298 0.1787 0.036 Uiso 1 1 calc R U . . .
H2B H 0.1132 0.1802 0.1297 0.036 Uiso 1 1 calc R U . . .
H2C H 0.2886 0.1992 0.1466 0.036 Uiso 1 1 calc R U . . .
C3 C 0.236(2) 0.3378(15) 0.0790(5) 0.025(4) Uani 1 1 d . . . . .
H3A H 0.2353 0.4115 0.0655 0.038 Uiso 1 1 calc R U . . .
H3B H 0.3420 0.3080 0.0787 0.038 Uiso 1 1 calc R U . . .
H3C H 0.1666 0.2890 0.0618 0.038 Uiso 1 1 calc R U . . .
C4 C 0.003(2) 0.3780(16) 0.1243(6) 0.031(4) Uani 1 1 d . U . . .
H4A H -0.0067 0.4527 0.1120 0.046 Uiso 1 1 calc R U . . .
H4B H -0.0517 0.3258 0.1045 0.046 Uiso 1 1 calc R U . . .
H4C H -0.0443 0.3758 0.1542 0.046 Uiso 1 1 calc R U . . .
C5 C 0.483(2) 0.3888(14) 0.1766(5) 0.022(3) Uani 1 1 d . . . . .
C6 C 0.553(2) 0.3309(16) 0.1353(6) 0.032(4) Uani 1 1 d . U . . .
H6A H 0.4800 0.2753 0.1239 0.048 Uiso 1 1 calc R U . . .
H6B H 0.5730 0.3857 0.1118 0.048 Uiso 1 1 calc R U . . .
H6C H 0.6513 0.2951 0.1439 0.048 Uiso 1 1 calc R U . . .
C7 C 0.609(2) 0.4739(14) 0.1910(6) 0.028(4) Uani 1 1 d . . . . .
H7A H 0.5735 0.5148 0.2174 0.042 Uiso 1 1 calc R U . . .
H7B H 0.7063 0.4350 0.1984 0.042 Uiso 1 1 calc R U . . .
H7C H 0.6280 0.5256 0.1663 0.042 Uiso 1 1 calc R U . . .
C8 C 0.474(2) 0.3021(14) 0.2155(5) 0.025(4) Uani 1 1 d . . . . .
H8A H 0.4300 0.3369 0.2422 0.037 Uiso 1 1 calc R U . . .
H8B H 0.4085 0.2401 0.2061 0.037 Uiso 1 1 calc R U . . .
H8C H 0.5794 0.2751 0.2225 0.037 Uiso 1 1 calc R U . . .
C9 C 0.180(2) 0.4895(12) 0.2136(5) 0.017(3) Uani 1 1 d . . . . .
C10 C 0.110(2) 0.3914(16) 0.2383(5) 0.029(4) Uani 1 1 d . . . . .
H10A H 0.1933 0.3392 0.2463 0.043 Uiso 1 1 calc R U . . .
H10B H 0.0593 0.4172 0.2657 0.043 Uiso 1 1 calc R U . . .
H10C H 0.0336 0.3546 0.2189 0.043 Uiso 1 1 calc R U . . .
C11 C 0.288(2) 0.5499(13) 0.2472(5) 0.022(3) Uani 1 1 d . . . . .
H11A H 0.3733 0.5008 0.2562 0.034 Uiso 1 1 calc R U . . .
H11B H 0.3306 0.6162 0.2331 0.034 Uiso 1 1 calc R U . . .
H11C H 0.2282 0.5710 0.2738 0.034 Uiso 1 1 calc R U . . .
C12 C 0.052(2) 0.5695(15) 0.2013(6) 0.027(4) Uani 1 1 d . . . . .
H12A H 0.0969 0.6327 0.1854 0.041 Uiso 1 1 calc R U . . .
H12B H -0.0243 0.5326 0.1819 0.041 Uiso 1 1 calc R U . . .
H12C H 0.0013 0.5953 0.2287 0.041 Uiso 1 1 calc R U . . .
C13 C 0.318(2) 0.7132(13) 0.0124(5) 0.020(3) Uani 1 1 d . . . . .
C14 C 0.216(3) 0.6200(16) -0.0071(5) 0.038(5) Uani 1 1 d . . . . .
H14A H 0.2053 0.5611 0.0152 0.056 Uiso 1 1 calc R U . . .
H14B H 0.1130 0.6493 -0.0149 0.056 Uiso 1 1 calc R U . . .
H14C H 0.2653 0.5901 -0.0341 0.056 Uiso 1 1 calc R U . . .
C15 C 0.332(3) 0.8031(16) -0.0237(5) 0.036(5) Uani 1 1 d . . . . .
H15A H 0.3962 0.8638 -0.0122 0.054 Uiso 1 1 calc R U . . .
H15B H 0.3800 0.7719 -0.0506 0.054 Uiso 1 1 calc R U . . .
H15C H 0.2278 0.8311 -0.0314 0.054 Uiso 1 1 calc R U . . .
C16 C 0.481(3) 0.6616(17) 0.0195(7) 0.040(5) Uani 1 1 d . . . . .
H16A H 0.4751 0.6038 0.0425 0.060 Uiso 1 1 calc R U . . .
H16B H 0.5169 0.6293 -0.0087 0.060 Uiso 1 1 calc R U . . .
H16C H 0.5543 0.7188 0.0294 0.060 Uiso 1 1 calc R U . . .
C17 C 0.330(2) 0.9003(14) 0.0842(5) 0.028(4) Uani 1 1 d . . . . .
C18 C 0.303(3) 0.9246(14) 0.1342(5) 0.033(4) Uani 1 1 d . . . . .
H18A H 0.3361 0.8607 0.1521 0.050 Uiso 1 1 calc R U . . .
H18B H 0.3644 0.9894 0.1431 0.050 Uiso 1 1 calc R U . . .
H18C H 0.1925 0.9390 0.1391 0.050 Uiso 1 1 calc R U . . .
C19 C 0.281(2) 0.9976(14) 0.0558(5) 0.029(4) Uani 1 1 d . . . . .
H19A H 0.2988 0.9809 0.0241 0.043 Uiso 1 1 calc R U . . .
H19B H 0.1699 1.0123 0.0604 0.043 Uiso 1 1 calc R U . . .
H19C H 0.3418 1.0628 0.0645 0.043 Uiso 1 1 calc R U . . .
C20 C 0.510(2) 0.8922(17) 0.0783(6) 0.037(5) Uani 1 1 d . . . . .
H20A H 0.5500 0.8301 0.0960 0.056 Uiso 1 1 calc R U . . .
H20B H 0.5337 0.8806 0.0465 0.056 Uiso 1 1 calc R U . . .
H20C H 0.5586 0.9609 0.0887 0.056 Uiso 1 1 calc R U . . .
C21 C 0.023(2) 0.7825(16) 0.0638(7) 0.028(4) Uani 1 1 d . . . . .
C22 C -0.032(2) 0.8467(17) 0.1043(6) 0.036(5) Uani 1 1 d . . . . .
H22A H 0.0007 0.8087 0.1319 0.054 Uiso 1 1 calc R U . . .
H22B H 0.0124 0.9211 0.1038 0.054 Uiso 1 1 calc R U . . .
H22C H -0.1463 0.8518 0.1035 0.054 Uiso 1 1 calc R U . . .
C23 C -0.030(2) 0.8431(17) 0.0210(7) 0.038(5) Uani 1 1 d . . . . .
H23A H 0.0058 0.8022 -0.0054 0.057 Uiso 1 1 calc R U . . .
H23B H -0.1435 0.8482 0.0205 0.057 Uiso 1 1 calc R U . . .
H23C H 0.0152 0.9175 0.0208 0.057 Uiso 1 1 calc R U . . .
C24 C -0.066(3) 0.6708(18) 0.0657(7) 0.044(5) Uani 1 1 d . . . . .
H24A H -0.0355 0.6246 0.0403 0.065 Uiso 1 1 calc R U . . .
H24B H -0.0405 0.6327 0.0939 0.065 Uiso 1 1 calc R U . . .
H24C H -0.1784 0.6848 0.0643 0.065 Uiso 1 1 calc R U . . .
N1 N 0.4745(18) 0.6970(11) 0.1579(5) 0.022(3) Uani 1 1 d . . . . .
C25 C 0.577(2) 0.7320(13) 0.1766(5) 0.019(3) Uani 1 1 d . . . . .
C26 C 0.708(2) 0.7759(16) 0.2030(5) 0.030(4) Uani 1 1 d . . . . .
H26A H 0.7167 0.8557 0.1982 0.046 Uiso 1 1 calc R U . . .
H26B H 0.8049 0.7399 0.1935 0.046 Uiso 1 1 calc R U . . .
H26C H 0.6912 0.7612 0.2350 0.046 Uiso 1 1 calc R U . . .
B1 B 0.793(3) 0.0814(17) 0.1738(7) 0.027(4) Uani 1 1 d . . . . .
F1 F 0.8373(13) 0.1786(9) 0.1972(4) 0.037(3) Uani 1 1 d . . . . .
F2 F 0.805(2) 0.1019(9) 0.1284(3) 0.056(3) Uani 1 1 d . . . . .
F3 F 0.9030(15) -0.0008(9) 0.1851(4) 0.043(3) Uani 1 1 d . . . . .
F4 F 0.6498(14) 0.0502(11) 0.1844(5) 0.051(3) Uani 1 1 d . U . . .

loop_
_atom_site_aniso_label
_atom_site_aniso_U_11
_atom_site_aniso_U_22
_atom_site_aniso_U_33
_atom_site_aniso_U_23
_atom_site_aniso_U_13
_atom_site_aniso_U_12
Pt1 0.0264(3) 0.0125(2) 0.0126(2) 0.0013(3) 0.0003(2) -0.0005(4)
P1 0.015(2) 0.0109(17) 0.0135(16) 0.0005(13) 0.0010(16) 0.0007(18)
P2 0.023(2) 0.014(2) 0.0121(17) 0.0006(15) 0.0013(15) 0.0010(16)
C1 0.023(9) 0.011(6) 0.017(7) -0.004(5) 0.003(6) -0.003(6)
C2 0.030(10) 0.022(8) 0.020(7) 0.000(6) -0.004(8) -0.006(8)
C3 0.023(10) 0.035(10) 0.017(7) -0.006(7) -0.002(6) -0.003(8)
C4 0.037(7) 0.025(7) 0.031(7) -0.001(7) -0.003(6) -0.012(7)
C5 0.033(10) 0.014(8) 0.018(7) 0.000(7) 0.003(6) -0.006(8)
C6 0.042(8) 0.025(7) 0.030(7) -0.004(6) 0.008(6) 0.009(7)
C7 0.040(12) 0.016(9) 0.029(9) -0.002(7) -0.007(8) 0.008(8)
C8 0.040(12) 0.016(8) 0.018(8) 0.001(7) -0.012(7) 0.000(8)
C9 0.018(9) 0.014(7) 0.018(7) 0.001(6) 0.006(6) 0.001(7)
C10 0.038(11) 0.030(10) 0.019(8) -0.007(7) 0.011(7) -0.014(9)
C11 0.030(10) 0.025(9) 0.012(6) -0.005(6) -0.003(7) 0.003(9)
C12 0.038(12) 0.022(9) 0.022(8) 0.008(7) 0.012(8) 0.010(8)
C13 0.022(9) 0.024(8) 0.015(7) 0.002(6) 0.005(7) 0.003(8)
C14 0.053(13) 0.031(9) 0.028(8) -0.008(8) -0.006(9) 0.016(12)
C15 0.057(16) 0.033(10) 0.019(8) -0.001(7) 0.002(9) -0.008(10)
C16 0.043(13) 0.033(11) 0.044(12) -0.002(9) 0.019(10) 0.012(10)
C17 0.045(13) 0.028(10) 0.010(7) -0.002(6) -0.006(7) -0.004(9)
C18 0.065(13) 0.025(9) 0.011(7) -0.004(6) -0.011(9) 0.001(11)
C19 0.031(11) 0.026(9) 0.029(8) 0.001(7) 0.020(8) 0.005(9)
C20 0.041(12) 0.034(12) 0.036(10) 0.009(9) 0.001(9) -0.013(10)
C21 0.007(9) 0.030(10) 0.046(11) 0.004(9) -0.006(8) -0.002(8)
C22 0.030(11) 0.037(12) 0.040(11) 0.007(9) 0.009(8) -0.004(9)
C23 0.032(12) 0.032(11) 0.049(12) 0.003(9) -0.009(9) 0.004(9)
C24 0.037(13) 0.042(13) 0.052(13) 0.016(10) -0.005(10) 0.007(11)
N1 0.024(8) 0.016(7) 0.027(7) 0.001(6) -0.001(6) -0.011(6)
C25 0.016(9) 0.012(8) 0.027(8) -0.001(7) -0.008(7) 0.002(7)
C26 0.018(9) 0.042(11) 0.031(9) 0.007(8) -0.007(8) -0.003(10)
B1 0.014(10) 0.035(11) 0.033(10) -0.003(8) 0.011(9) 0.001(10)
F1 0.031(7) 0.035(6) 0.043(6) -0.014(5) 0.006(5) -0.005(5)
F2 0.083(9) 0.045(7) 0.039(7) -0.005(5) -0.014(8) 0.013(8)
F3 0.059(8) 0.025(6) 0.045(7) -0.004(5) -0.009(6) 0.008(6)
F4 0.028(6) 0.050(7) 0.075(7) -0.002(6) 0.006(5) -0.007(5)

loop_
_atom_type_symbol
_atom_type_description
_atom_type_scat_dispersion_real
_atom_type_scat_dispersion_imag
_atom_type_scat_source
C C 0.0033 0.0016 'International Tables Vol C Tables 4.2.6.8 and 6.1.1.4'
H H 0.0000 0.0000 'International Tables Vol C Tables 4.2.6.8 and 6.1.1.4'
B B 0.0013 0.0007 'International Tables Vol C Tables 4.2.6.8 and 6.1.1.4'
N N 0.0061 0.0033 'International Tables Vol C Tables 4.2.6.8 and 6.1.1.4'
F F 0.0171 0.0103 'International Tables Vol C Tables 4.2.6.8 and 6.1.1.4'
P P 0.1023 0.0942 'International Tables Vol C Tables 4.2.6.8 and 6.1.1.4'
Pt Pt -1.7033 8.3905 'International Tables Vol C Tables 4.2.6.8 and 6.1.1.4'

loop_
_geom_angle_atom_site_label_1
_geom_angle_atom_site_label_2
_geom_angle_atom_site_label_3
_geom_angle
_geom_angle_site_symmetry_1
_geom_angle_site_symmetry_3
_geom_angle_publ_flag
N1 Pt1 P2 99.8(4) . . ?
N1 Pt1 P1 97.6(4) . . ?
P2 Pt1 P1 162.25(15) . . ?
N1 Pt1 H1 166.0 . . ?
P2 Pt1 H1 69.6 . . ?
P1 Pt1 H1 93.7 . . ?
C9 P1 C5 109.4(7) . . ?
C9 P1 C1 109.4(7) . . ?
C5 P1 C1 106.1(7) . . ?
C9 P1 Pt1 105.2(5) . . ?
C5 P1 Pt1 116.5(5) . . ?
C1 P1 Pt1 110.1(5) . . ?
C13 P2 C21 108.3(8) . . ?
C13 P2 C17 109.8(7) . . ?
C21 P2 C17 105.9(9) . . ?
C13 P2 Pt1 106.7(5) . . ?
C21 P2 Pt1 111.4(6) . . ?
C17 P2 Pt1 114.6(5) . . ?
C2 C1 C3 107.2(12) . . ?
C2 C1 C4 105.9(14) . . ?
C3 C1 C4 105.3(13) . . ?
C2 C1 P1 116.1(10) . . ?
C3 C1 P1 111.5(11) . . ?
C4 C1 P1 110.2(11) . . ?
C1 C2 H2A 109.5 . . ?
C1 C2 H2B 109.5 . . ?
H2A C2 H2B 109.5 . . ?
C1 C2 H2C 109.5 . . ?
H2A C2 H2C 109.5 . . ?
H2B C2 H2C 109.5 . . ?
C1 C3 H3A 109.5 . . ?
C1 C3 H3B 109.5 . . ?
H3A C3 H3B 109.5 . . ?
C1 C3 H3C 109.5 . . ?
H3A C3 H3C 109.5 . . ?
H3B C3 H3C 109.5 . . ?
C1 C4 H4A 109.5 . . ?
C1 C4 H4B 109.5 . . ?
H4A C4 H4B 109.5 . . ?
C1 C4 H4C 109.5 . . ?
H4A C4 H4C 109.5 . . ?
H4B C4 H4C 109.5 . . ?
C6 C5 C7 104.2(14) . . ?
C6 C5 C8 107.8(14) . . ?
C7 C5 C8 106.0(13) . . ?
C6 C5 P1 109.8(12) . . ?
C7 C5 P1 113.6(12) . . ?
C8 C5 P1 114.7(12) . . ?
C5 C6 H6A 109.5 . . ?
C5 C6 H6B 109.5 . . ?
H6A C6 H6B 109.5 . . ?
C5 C6 H6C 109.5 . . ?
H6A C6 H6C 109.5 . . ?
H6B C6 H6C 109.5 . . ?
C5 C7 H7A 109.5 . . ?
C5 C7 H7B 109.5 . . ?
H7A C7 H7B 109.5 . . ?
C5 C7 H7C 109.5 . . ?
H7A C7 H7C 109.5 . . ?
H7B C7 H7C 109.5 . . ?
C5 C8 H8A 109.5 . . ?
C5 C8 H8B 109.5 . . ?
H8A C8 H8B 109.5 . . ?
C5 C8 H8C 109.5 . . ?
H8A C8 H8C 109.5 . . ?
H8B C8 H8C 109.5 . . ?
C12 C9 C10 109.4(15) . . ?
C12 C9 C11 106.5(13) . . ?
C10 C9 C11 106.9(12) . . ?
C12 C9 P1 108.3(10) . . ?
C10 C9 P1 115.2(11) . . ?
C11 C9 P1 110.3(11) . . ?
C9 C10 H10A 109.5 . . ?
C9 C10 H10B 109.5 . . ?
H10A C10 H10B 109.5 . . ?
C9 C10 H10C 109.5 . . ?
H10A C10 H10C 109.5 . . ?
H10B C10 H10C 109.5 . . ?
C9 C11 H11A 109.5 . . ?
C9 C11 H11B 109.5 . . ?
H11A C11 H11B 109.5 . . ?
C9 C11 H11C 109.5 . . ?
H11A C11 H11C 109.5 . . ?
H11B C11 H11C 109.5 . . ?
C9 C12 H12A 109.5 . . ?
C9 C12 H12B 109.5 . . ?
H12A C12 H12B 109.5 . . ?
C9 C12 H12C 109.5 . . ?
H12A C12 H12C 109.5 . . ?
H12B C12 H12C 109.5 . . ?
C15 C13 C14 107.6(13) . . ?
C15 C13 C16 108.0(16) . . ?
C14 C13 C16 105.5(15) . . ?
C15 C13 P2 116.2(12) . . ?
C14 C13 P2 110.9(12) . . ?
C16 C13 P2 108.1(11) . . ?
C13 C14 H14A 109.5 . . ?
C13 C14 H14B 109.5 . . ?
H14A C14 H14B 109.5 . . ?
C13 C14 H14C 109.5 . . ?
H14A C14 H14C 109.5 . . ?
H14B C14 H14C 109.5 . . ?
C13 C15 H15A 109.5 . . ?
C13 C15 H15B 109.5 . . ?
H15A C15 H15B 109.5 . . ?
C13 C15 H15C 109.5 . . ?
H15A C15 H15C 109.5 . . ?
H15B C15 H15C 109.5 . . ?
C13 C16 H16A 109.5 . . ?
C13 C16 H16B 109.5 . . ?
H16A C16 H16B 109.5 . . ?
C13 C16 H16C 109.5 . . ?
H16A C16 H16C 109.5 . . ?
H16B C16 H16C 109.5 . . ?
C19 C17 C18 110.5(14) . . ?
C19 C17 C20 105.1(15) . . ?
C18 C17 C20 106.2(16) . . ?
C19 C17 P2 117.0(12) . . ?
C18 C17 P2 109.7(12) . . ?
C20 C17 P2 107.7(13) . . ?
C17 C18 H18A 109.5 . . ?
C17 C18 H18B 109.5 . . ?
H18A C18 H18B 109.5 . . ?
C17 C18 H18C 109.5 . . ?
H18A C18 H18C 109.5 . . ?
H18B C18 H18C 109.5 . . ?
C17 C19 H19A 109.5 . . ?
C17 C19 H19B 109.5 . . ?
H19A C19 H19B 109.5 . . ?
C17 C19 H19C 109.5 . . ?
H19A C19 H19C 109.5 . . ?
H19B C19 H19C 109.5 . . ?
C17 C20 H20A 109.5 . . ?
C17 C20 H20B 109.5 . . ?
H20A C20 H20B 109.5 . . ?
C17 C20 H20C 109.5 . . ?
H20A C20 H20C 109.5 . . ?
H20B C20 H20C 109.5 . . ?
C22 C21 C23 108.8(16) . . ?
C22 C21 C24 105.0(16) . . ?
C23 C21 C24 107.7(16) . . ?
C22 C21 P2 109.2(13) . . ?
C23 C21 P2 114.8(14) . . ?
C24 C21 P2 110.9(13) . . ?
C21 C22 H22A 109.5 . . ?
C21 C22 H22B 109.5 . . ?
H22A C22 H22B 109.5 . . ?
C21 C22 H22C 109.5 . . ?
H22A C22 H22C 109.5 . . ?
H22B C22 H22C 109.5 . . ?
C21 C23 H23A 109.5 . . ?
C21 C23 H23B 109.5 . . ?
H23A C23 H23B 109.5 . . ?
C21 C23 H23C 109.5 . . ?
H23A C23 H23C 109.5 . . ?
H23B C23 H23C 109.5 . . ?
C21 C24 H24A 109.5 . . ?
C21 C24 H24B 109.5 . . ?
H24A C24 H24B 109.5 . . ?
C21 C24 H24C 109.5 . . ?
H24A C24 H24C 109.5 . . ?
H24B C24 H24C 109.5 . . ?
C25 N1 Pt1 173.4(15) . . ?
N1 C25 C26 177.4(19) . . ?
C25 C26 H26A 109.5 . . ?
C25 C26 H26B 109.5 . . ?
H26A C26 H26B 109.5 . . ?
C25 C26 H26C 109.5 . . ?
H26A C26 H26C 109.5 . . ?
H26B C26 H26C 109.5 . . ?
F4 B1 F2 111.2(19) . . ?
F4 B1 F3 111.2(17) . . ?
F2 B1 F3 107.8(15) . . ?
F4 B1 F1 111.3(16) . . ?
F2 B1 F1 108.1(15) . . ?
F3 B1 F1 107.1(17) . . ?

loop_
_geom_bond_atom_site_label_1
_geom_bond_atom_site_label_2
_geom_bond_distance
_geom_bond_site_symmetry_2
_geom_bond_publ_flag
Pt1 N1 2.091(14) . ?
Pt1 P2 2.328(4) . ?
Pt1 P1 2.345(4) . ?
Pt1 H1 1.3145 . ?
P1 C9 1.889(15) . ?
P1 C5 1.889(18) . ?
P1 C1 1.892(15) . ?
P2 C13 1.893(15) . ?
P2 C21 1.913(18) . ?
P2 C17 1.916(18) . ?
C1 C2 1.54(2) . ?
C1 C3 1.54(2) . ?
C1 C4 1.57(2) . ?
C2 H2A 0.9800 . ?
C2 H2B 0.9800 . ?
C2 H2C 0.9800 . ?
C3 H3A 0.9800 . ?
C3 H3B 0.9800 . ?
C3 H3C 0.9800 . ?
C4 H4A 0.9800 . ?
C4 H4B 0.9800 . ?
C4 H4C 0.9800 . ?
C5 C6 1.54(2) . ?
C5 C7 1.56(2) . ?
C5 C8 1.57(2) . ?
C6 H6A 0.9800 . ?
C6 H6B 0.9800 . ?
C6 H6C 0.9800 . ?
C7 H7A 0.9800 . ?
C7 H7B 0.9800 . ?
C7 H7C 0.9800 . ?
C8 H8A 0.9800 . ?
C8 H8B 0.9800 . ?
C8 H8C 0.9800 . ?
C9 C12 1.50(2) . ?
C9 C10 1.52(2) . ?
C9 C11 1.54(2) . ?
C10 H10A 0.9800 . ?
C10 H10B 0.9800 . ?
C10 H10C 0.9800 . ?
C11 H11A 0.9800 . ?
C11 H11B 0.9800 . ?
C11 H11C 0.9800 . ?
C12 H12A 0.9800 . ?
C12 H12B 0.9800 . ?
C12 H12C 0.9800 . ?
C13 C15 1.54(2) . ?
C13 C14 1.54(3) . ?
C13 C16 1.54(3) . ?
C14 H14A 0.9800 . ?
C14 H14B 0.9800 . ?
C14 H14C 0.9800 . ?
C15 H15A 0.9800 . ?
C15 H15B 0.9800 . ?
C15 H15C 0.9800 . ?
C16 H16A 0.9800 . ?
C16 H16B 0.9800 . ?
C16 H16C 0.9800 . ?
C17 C19 1.51(2) . ?
C17 C18 1.54(2) . ?
C17 C20 1.55(3) . ?
C18 H18A 0.9800 . ?
C18 H18B 0.9800 . ?
C18 H18C 0.9800 . ?
C19 H19A 0.9800 . ?
C19 H19B 0.9800 . ?
C19 H19C 0.9800 . ?
C20 H20A 0.9800 . ?
C20 H20B 0.9800 . ?
C20 H20C 0.9800 . ?
C21 C22 1.52(3) . ?
C21 C23 1.54(3) . ?
C21 C24 1.56(3) . ?
C22 H22A 0.9800 . ?
C22 H22B 0.9800 . ?
C22 H22C 0.9800 . ?
C23 H23A 0.9800 . ?
C23 H23B 0.9800 . ?
C23 H23C 0.9800 . ?
C24 H24A 0.9800 . ?
C24 H24B 0.9800 . ?
C24 H24C 0.9800 . ?
N1 C25 1.12(2) . ?
C25 C26 1.47(2) . ?
C26 H26A 0.9800 . ?
C26 H26B 0.9800 . ?
C26 H26C 0.9800 . ?
B1 F4 1.33(2) . ?
B1 F2 1.38(2) . ?
B1 F3 1.41(2) . ?
B1 F1 1.42(2) . ?

loop_
_geom_torsion_atom_site_label_1
_geom_torsion_atom_site_label_2
_geom_torsion_atom_site_label_3
_geom_torsion_atom_site_label_4
_geom_torsion
_geom_torsion_site_symmetry_1
_geom_torsion_site_symmetry_2
_geom_torsion_site_symmetry_3
_geom_torsion_site_symmetry_4
_geom_torsion_publ_flag
C9 P1 C1 C2 -73.4(14) . . . . ?
C5 P1 C1 C2 44.5(14) . . . . ?
Pt1 P1 C1 C2 171.4(11) . . . . ?
C9 P1 C1 C3 163.5(11) . . . . ?
C5 P1 C1 C3 -78.6(12) . . . . ?
Pt1 P1 C1 C3 48.2(12) . . . . ?
C9 P1 C1 C4 46.9(12) . . . . ?
C5 P1 C1 C4 164.8(11) . . . . ?
Pt1 P1 C1 C4 -68.3(11) . . . . ?
C9 P1 C5 C6 164.5(12) . . . . ?
C1 P1 C5 C6 46.6(13) . . . . ?
Pt1 P1 C5 C6 -76.4(12) . . . . ?
C9 P1 C5 C7 -79.3(13) . . . . ?
C1 P1 C5 C7 162.8(11) . . . . ?
Pt1 P1 C5 C7 39.8(13) . . . . ?
C9 P1 C5 C8 42.9(13) . . . . ?
C1 P1 C5 C8 -75.1(12) . . . . ?
Pt1 P1 C5 C8 162.0(9) . . . . ?
C5 P1 C9 C12 163.6(12) . . . . ?
C1 P1 C9 C12 -80.6(13) . . . . ?
Pt1 P1 C9 C12 37.8(12) . . . . ?
C5 P1 C9 C10 -73.6(14) . . . . ?
C1 P1 C9 C10 42.2(15) . . . . ?
Pt1 P1 C9 C10 160.5(12) . . . . ?
C5 P1 C9 C11 47.5(12) . . . . ?
C1 P1 C9 C11 163.3(10) . . . . ?
Pt1 P1 C9 C11 -78.4(10) . . . . ?
C21 P2 C13 C15 75.3(16) . . . . ?
C17 P2 C13 C15 -40.0(17) . . . . ?
Pt1 P2 C13 C15 -164.7(13) . . . . ?
C21 P2 C13 C14 -48.0(14) . . . . ?
C17 P2 C13 C14 -163.2(12) . . . . ?
Pt1 P2 C13 C14 72.0(12) . . . . ?
C21 P2 C13 C16 -163.2(13) . . . . ?
C17 P2 C13 C16 81.6(13) . . . . ?
Pt1 P2 C13 C16 -43.1(13) . . . . ?
